data_4125065
loop_
_publ_author_name
'Wang, Tongdao'
'Kehr, Gerald'
'Liu, Lei'
'Grimme, Stefan'
'Daniliuc, Constantin G.'
'Erker, Gerhard'

_publ_section_title
;
 Selective Oxidation of an Active Intramolecular Amine/Borane Frustrated
 Lewis Pair with Dioxygen.
;
_journal_issue 13
_journal_name_full 'Journal of the American Chemical Society'
_journal_page_first 4302
_journal_page_last 4305
_journal_paper_doi 10.1021/jacs.6b00325
_journal_volume 138
_journal_year 2016
_chemical_formula_sum 'C29 H30 B F10 N'
_chemical_formula_weight 593.35
_space_group_crystal_system monoclinic
_space_group_IT_number 14
_space_group_name_Hall '-P 2yn'
_space_group_name_H-M_alt 'P 1 21/n 1'
_symmetry_space_group_name_Hall '-P 2yn'
_symmetry_space_group_name_H-M 'P 1 21/n 1'
_atom_sites_solution_hydrogens mixed
_cell_angle_alpha 90
_cell_angle_beta 91.0770(10)
_cell_angle_gamma 90
_cell_formula_units_Z 4
_cell_length_a 9.3348(4)
_cell_length_b 18.8671(7)
_cell_length_c 15.8074(6)
_cell_measurement_reflns_used 9209
_cell_measurement_temperature 100.(2)
_cell_measurement_theta_max 27.5509
_cell_measurement_theta_min 2.4346
_cell_volume 2783.52(19)
_computing_cell_refinement 'SAINT V8.34A (Bruker AXS Inc., 2013)'
_computing_data_collection
;
APEX2 v.2014.1-1 (Bruker AXS Inc., 2014)

;
_computing_data_reduction 'SAINT V8.34A (Bruker AXS Inc., 2013)'
_computing_molecular_graphics 'XP (Sheldrick, 2014)'
_computing_publication_material 'SHELXL-2014 (Sheldrick, 2014)'
_computing_structure_refinement 'SHELXL-2014 (Sheldrick, 2014)'
_computing_structure_solution 'SHELXL-2014 (Sheldrick, 2014)'
_diffrn_ambient_temperature 100.(2)
_diffrn_detector_area_resol_mean 10.4167
_diffrn_measured_fraction_theta_full 0.996
_diffrn_measured_fraction_theta_max 0.996
_diffrn_measurement_device_type 'Bruker D8 Venture PHOTON 100 CMOS'
_diffrn_measurement_method 'omega and phi scans'
_diffrn_radiation_monochromator 'MX mirror'
_diffrn_radiation_type 'Mo K\a'
_diffrn_radiation_wavelength 0.71073
_diffrn_reflns_av_R_equivalents 0.0339
_diffrn_reflns_av_unetI/netI 0.0153
_diffrn_reflns_limit_h_max 12
_diffrn_reflns_limit_h_min -12
_diffrn_reflns_limit_k_max 24
_diffrn_reflns_limit_k_min -24
_diffrn_reflns_limit_l_max 20
_diffrn_reflns_limit_l_min -20
_diffrn_reflns_number 71946
_diffrn_reflns_theta_full 27.56
_diffrn_reflns_theta_max 27.56
_diffrn_reflns_theta_min 2.44
_diffrn_source 'Mo ImS'
_diffrn_source_type 'micro focus tube'
_exptl_absorpt_coefficient_mu 0.128
_exptl_absorpt_correction_T_max 0.99
_exptl_absorpt_correction_T_min 0.95
_exptl_absorpt_correction_type multi-scan
_exptl_absorpt_process_details
;
Bruker AXS (2014). SADABS, Version 2014/2, Bruker AXS Inc., Madison, Wisconsin,
USA.
;
_exptl_crystal_colour colourless
_exptl_crystal_density_diffrn 1.416
_exptl_crystal_density_method 'not measured'
_exptl_crystal_description prism
_exptl_crystal_F_000 1224
_exptl_crystal_size_max 0.283
_exptl_crystal_size_mid 0.187
_exptl_crystal_size_min 0.094
_refine_diff_density_max 0.333
_refine_diff_density_min -0.250
_refine_ls_extinction_method none
_refine_ls_goodness_of_fit_ref 1.051
_refine_ls_hydrogen_treatment mixed
_refine_ls_matrix_type full
_refine_ls_number_parameters 379
_refine_ls_number_reflns 6411
_refine_ls_number_restraints 0
_refine_ls_restrained_S_all 1.051
_refine_ls_R_factor_all 0.0438
_refine_ls_R_factor_gt 0.0353
_refine_ls_shift/su_max 0.001
_refine_ls_shift/su_mean 0.000
_refine_ls_structure_factor_coef Fsqd
_refine_ls_weighting_details 'w=1/[\s^2^(Fo^2^)+(0.0411P)^2^+1.5785P] where P=(Fo^2^+2Fc^2^)/3'
_refine_ls_weighting_scheme calc
_refine_ls_wR_factor_gt 0.0863
_refine_ls_wR_factor_ref 0.0917
_reflns_number_gt 5553
_reflns_number_total 6411
_reflns_threshold_expression 'I > 2\s(I)'
_cod_data_source_file ja6b00325_si_002.cif
_cod_data_source_block erk8109
_cod_database_code 4125065

loop_
_space_group_symop_operation_xyz
'x, y, z'
'-x+1/2, y+1/2, -z+1/2'
'-x, -y, -z'
'x-1/2, -y-1/2, z-1/2'

loop_
_atom_site_type_symbol
_atom_site_label
_atom_site_fract_x
_atom_site_fract_y
_atom_site_fract_z
_atom_site_U_iso_or_equiv
_atom_site_adp_type
_atom_site_calc_flag
_atom_site_refinement_flags_adp
_atom_site_refinement_flags_posn
_atom_site_occupancy
N N1 0.84936(11) 0.32285(5) 0.33092(6) 0.01061(19) Uani d . . 1
H H1 0.9295(16) 0.2961(8) 0.3320(9) 0.010(3) Uiso d . . 1
B B1 0.81058(14) 0.32342(7) 0.62934(8) 0.0115(2) Uani d . . 1
C C1 0.83287(12) 0.34969(7) 0.42154(7) 0.0125(2) Uani d . . 1
H H1A 0.834 0.4022 0.4214 0.015 Uiso calc U R 1
H H1B 0.739 0.3341 0.443 0.015 Uiso calc U R 1
C C2 0.95096(13) 0.32284(7) 0.48062(7) 0.0143(2) Uani d . . 1
H H2A 1.0451 0.3354 0.4569 0.017 Uiso calc U R 1
H H2B 0.9454 0.2705 0.4839 0.017 Uiso calc U R 1
C C3 0.94105(12) 0.35396(7) 0.57047(7) 0.0128(2) Uani d . . 1
H H3A 0.9297 0.406 0.5655 0.015 Uiso calc U R 1
H H3B 1.0332 0.345 0.6006 0.015 Uiso calc U R 1
C C11 0.73146(13) 0.26809(6) 0.30472(8) 0.0137(2) Uani d . . 1
C C12 0.75991(14) 0.24352(7) 0.21408(8) 0.0178(3) Uani d . . 1
H H12A 0.8478 0.2141 0.2144 0.021 Uiso calc U R 1
H H12B 0.6793 0.2132 0.1945 0.021 Uiso calc U R 1
C C13 0.77780(14) 0.30396(7) 0.15146(8) 0.0187(3) Uani d . . 1
H H13A 0.794 0.2847 0.0942 0.022 Uiso calc U R 1
H H13B 0.69 0.3334 0.1493 0.022 Uiso calc U R 1
C C14 0.90529(14) 0.34881(7) 0.17985(8) 0.0162(2) Uani d . . 1
H H14A 0.9204 0.3867 0.1376 0.019 Uiso calc U R 1
H H14B 0.9921 0.3187 0.1814 0.019 Uiso calc U R 1
C C15 0.88712(13) 0.38280(6) 0.26691(7) 0.0127(2) Uani d . . 1
C C16 0.75178(14) 0.20494(7) 0.36475(8) 0.0177(3) Uani d . . 1
H H16A 0.6904 0.1657 0.3458 0.027 Uiso calc U R 1
H H16B 0.7258 0.219 0.4221 0.027 Uiso calc U R 1
H H16C 0.8522 0.1898 0.3647 0.027 Uiso calc U R 1
C C17 0.58004(13) 0.29860(7) 0.31153(8) 0.0167(2) Uani d . . 1
H H17A 0.5103 0.2598 0.3116 0.025 Uiso calc U R 1
H H17B 0.5601 0.3298 0.2632 0.025 Uiso calc U R 1
H H17C 0.5729 0.3257 0.3642 0.025 Uiso calc U R 1
C C18 1.03104(13) 0.41333(7) 0.29694(8) 0.0171(3) Uani d . . 1
H H18A 1.0658 0.447 0.2548 0.026 Uiso calc U R 1
H H18B 1.1006 0.3748 0.3043 0.026 Uiso calc U R 1
H H18C 1.019 0.4378 0.351 0.026 Uiso calc U R 1
C C19 0.77234(13) 0.44041(7) 0.26388(8) 0.0158(2) Uani d . . 1
H H19A 0.7985 0.4766 0.2225 0.024 Uiso calc U R 1
H H19B 0.7648 0.4622 0.3199 0.024 Uiso calc U R 1
H H19C 0.68 0.4194 0.2473 0.024 Uiso calc U R 1
C C21 0.81423(13) 0.23893(7) 0.62594(7) 0.0140(2) Uani d . . 1
C C22 0.82988(13) 0.17537(7) 0.62385(8) 0.0159(2) Uani d . . 1
C C23 0.84777(14) 0.09971(7) 0.61583(9) 0.0197(3) Uani d . . 1
C C24 0.86615(15) 0.05758(7) 0.68282(9) 0.0225(3) Uani d . . 1
H H24A 0.8678 0.0772 0.7382 0.027 Uiso calc U R 1
H H24B 0.8776 0.008 0.6752 0.027 Uiso calc U R 1
C C25 0.8455(3) 0.07117(9) 0.52678(11) 0.0439(5) Uani d . . 1
H H25A 0.8619 0.0199 0.5281 0.066 Uiso calc U R 1
H H25B 0.9211 0.0941 0.4944 0.066 Uiso calc U R 1
H H25C 0.7521 0.081 0.4999 0.066 Uiso calc U R 1
C C31 0.82802(12) 0.34633(6) 0.73126(7) 0.0118(2) Uani d . . 1
C C32 0.72905(13) 0.32270(7) 0.78980(8) 0.0144(2) Uani d . . 1
F F32 0.62017(8) 0.27920(4) 0.76422(5) 0.02061(17) Uani d . . 1
C C33 0.72959(14) 0.34053(7) 0.87456(8) 0.0174(3) Uani d . . 1
F F33 0.62867(9) 0.31539(5) 0.92627(5) 0.0281(2) Uani d . . 1
C C34 0.83401(14) 0.38554(7) 0.90623(8) 0.0174(3) Uani d . . 1
F F34 0.83624(10) 0.40452(5) 0.98800(5) 0.02670(19) Uani d . . 1
C C35 0.93529(13) 0.41098(6) 0.85179(8) 0.0148(2) Uani d . . 1
F F35 1.03798(9) 0.45510(4) 0.88124(5) 0.02163(17) Uani d . . 1
C C36 0.93076(13) 0.39095(6) 0.76725(7) 0.0127(2) Uani d . . 1
F F36 1.03631(8) 0.41886(4) 0.72005(4) 0.01697(16) Uani d . . 1
C C41 0.65397(12) 0.35802(6) 0.59897(7) 0.0116(2) Uani d . . 1
C C42 0.62673(13) 0.42957(7) 0.61396(7) 0.0137(2) Uani d . . 1
F F42 0.72971(8) 0.47083(4) 0.64990(5) 0.01760(16) Uani d . . 1
C C43 0.49903(14) 0.46349(7) 0.59431(8) 0.0159(2) Uani d . . 1
F F43 0.48252(8) 0.53311(4) 0.61128(5) 0.02119(17) Uani d . . 1
C C44 0.38962(13) 0.42623(7) 0.55515(8) 0.0174(3) Uani d . . 1
F F44 0.26632(8) 0.45883(5) 0.53281(5) 0.02530(19) Uani d . . 1
C C45 0.41146(13) 0.35588(7) 0.53576(8) 0.0163(2) Uani d . . 1
F F45 0.30871(8) 0.31946(4) 0.49338(5) 0.02385(18) Uani d . . 1
C C46 0.54006(13) 0.32355(6) 0.55836(7) 0.0132(2) Uani d . . 1
F F46 0.55097(8) 0.25456(4) 0.53580(5) 0.01706(16) Uani d . . 1

loop_
_atom_site_aniso_label
_atom_site_aniso_U_11
_atom_site_aniso_U_22
_atom_site_aniso_U_33
_atom_site_aniso_U_12
_atom_site_aniso_U_13
_atom_site_aniso_U_23
N1 0.0096(5) 0.0126(5) 0.0096(4) 0.0001(4) -0.0004(4) -0.0009(4)
B1 0.0107(6) 0.0132(6) 0.0106(6) 0.0008(5) -0.0023(5) -0.0010(5)
C1 0.0114(5) 0.0176(6) 0.0085(5) 0.0007(4) 0.0000(4) -0.0022(4)
C2 0.0118(5) 0.0201(6) 0.0109(5) 0.0029(5) -0.0008(4) -0.0016(5)
C3 0.0106(5) 0.0172(6) 0.0105(5) 0.0004(4) -0.0019(4) -0.0007(4)
C11 0.0130(6) 0.0138(6) 0.0143(6) -0.0038(4) -0.0028(4) -0.0009(5)
C12 0.0205(6) 0.0172(6) 0.0154(6) -0.0009(5) -0.0048(5) -0.0046(5)
C13 0.0223(6) 0.0230(7) 0.0107(5) 0.0023(5) -0.0028(5) -0.0029(5)
C14 0.0187(6) 0.0196(6) 0.0103(5) 0.0022(5) 0.0020(4) 0.0005(5)
C15 0.0131(6) 0.0136(6) 0.0115(5) -0.0011(4) 0.0018(4) 0.0017(4)
C16 0.0183(6) 0.0149(6) 0.0199(6) -0.0033(5) -0.0021(5) 0.0026(5)
C17 0.0116(6) 0.0193(6) 0.0192(6) -0.0035(5) -0.0027(5) 0.0005(5)
C18 0.0128(6) 0.0184(6) 0.0201(6) -0.0027(5) 0.0014(5) 0.0006(5)
C19 0.0151(6) 0.0156(6) 0.0169(6) 0.0013(5) 0.0009(5) 0.0014(5)
C21 0.0123(5) 0.0175(6) 0.0121(5) 0.0004(4) -0.0029(4) -0.0008(4)
C22 0.0157(6) 0.0169(6) 0.0151(6) -0.0003(5) -0.0030(5) -0.0009(5)
C23 0.0217(7) 0.0142(6) 0.0231(7) -0.0001(5) -0.0012(5) -0.0006(5)
C24 0.0228(7) 0.0160(6) 0.0285(7) -0.0014(5) -0.0018(5) 0.0033(5)
C25 0.0871(15) 0.0173(7) 0.0271(8) 0.0046(8) -0.0014(9) -0.0042(6)
C31 0.0116(5) 0.0115(5) 0.0122(5) 0.0020(4) -0.0016(4) 0.0012(4)
C32 0.0139(6) 0.0143(6) 0.0149(6) -0.0027(5) -0.0024(4) 0.0005(5)
F32 0.0173(4) 0.0260(4) 0.0185(4) -0.0107(3) 0.0003(3) -0.0008(3)
C33 0.0182(6) 0.0213(6) 0.0129(6) -0.0036(5) 0.0033(5) 0.0043(5)
F33 0.0277(4) 0.0403(5) 0.0165(4) -0.0134(4) 0.0073(3) 0.0035(3)
C34 0.0246(7) 0.0201(6) 0.0075(5) -0.0002(5) -0.0017(5) -0.0007(5)
F34 0.0369(5) 0.0352(5) 0.0080(3) -0.0079(4) 0.0000(3) -0.0020(3)
C35 0.0168(6) 0.0139(6) 0.0135(6) -0.0025(5) -0.0046(5) -0.0004(4)
F35 0.0254(4) 0.0237(4) 0.0157(4) -0.0101(3) -0.0042(3) -0.0043(3)
C36 0.0131(5) 0.0123(5) 0.0126(5) 0.0004(4) 0.0008(4) 0.0020(4)
F36 0.0170(4) 0.0197(4) 0.0143(3) -0.0080(3) 0.0025(3) -0.0017(3)
C41 0.0116(5) 0.0137(6) 0.0093(5) 0.0011(4) 0.0007(4) 0.0009(4)
C42 0.0140(6) 0.0165(6) 0.0107(5) -0.0003(5) 0.0007(4) 0.0000(4)
F42 0.0190(4) 0.0141(4) 0.0195(4) 0.0002(3) -0.0038(3) -0.0040(3)
C43 0.0186(6) 0.0152(6) 0.0140(6) 0.0047(5) 0.0045(5) 0.0019(5)
F43 0.0247(4) 0.0163(4) 0.0227(4) 0.0091(3) 0.0037(3) 0.0006(3)
C44 0.0118(6) 0.0237(7) 0.0167(6) 0.0052(5) 0.0016(5) 0.0074(5)
F44 0.0136(4) 0.0304(4) 0.0318(4) 0.0088(3) -0.0014(3) 0.0089(4)
C45 0.0108(6) 0.0223(6) 0.0158(6) -0.0036(5) -0.0016(4) 0.0043(5)
F45 0.0132(4) 0.0277(4) 0.0303(4) -0.0046(3) -0.0096(3) 0.0051(3)
C46 0.0141(6) 0.0137(6) 0.0117(5) -0.0007(4) 0.0013(4) 0.0021(4)
F46 0.0159(4) 0.0148(4) 0.0203(4) -0.0024(3) -0.0033(3) -0.0017(3)

loop_
_atom_type_symbol
_atom_type_description
_atom_type_scat_dispersion_real
_atom_type_scat_dispersion_imag
_atom_type_scat_source
C C 0.0033 0.0016 'International Tables Vol C Tables 4.2.6.8 and 6.1.1.4'
H H 0.0000 0.0000 'International Tables Vol C Tables 4.2.6.8 and 6.1.1.4'
B B 0.0013 0.0007 'International Tables Vol C Tables 4.2.6.8 and 6.1.1.4'
N N 0.0061 0.0033 'International Tables Vol C Tables 4.2.6.8 and 6.1.1.4'
F F 0.0171 0.0103 'International Tables Vol C Tables 4.2.6.8 and 6.1.1.4'

loop_
_geom_angle_atom_site_label_1
_geom_angle_atom_site_label_2
_geom_angle_atom_site_label_3
_geom_angle
C1 N1 C11 112.64(9)
C1 N1 C15 113.24(9)
C11 N1 C15 118.32(9)
C1 N1 H1 105.4(9)
C11 N1 H1 102.4(9)
C15 N1 H1 102.7(9)
C21 B1 C3 108.26(10)
C21 B1 C41 113.68(10)
C3 B1 C41 110.73(9)
C21 B1 C31 106.79(9)
C3 B1 C31 113.16(9)
C41 B1 C31 104.22(9)
C2 C1 N1 112.38(9)
C2 C1 H1A 109.1
N1 C1 H1A 109.1
C2 C1 H1B 109.1
N1 C1 H1B 109.1
H1A C1 H1B 107.9
C1 C2 C3 112.59(10)
C1 C2 H2A 109.1
C3 C2 H2A 109.1
C1 C2 H2B 109.1
C3 C2 H2B 109.1
H2A C2 H2B 107.8
C2 C3 B1 116.38(10)
C2 C3 H3A 108.2
B1 C3 H3A 108.2
C2 C3 H3B 108.2
B1 C3 H3B 108.2
H3A C3 H3B 107.3
C17 C11 C16 110.63(10)
C17 C11 C12 110.82(10)
C16 C11 C12 108.77(10)
C17 C11 N1 112.32(10)
C16 C11 N1 105.79(9)
C12 C11 N1 108.33(9)
C13 C12 C11 113.85(10)
C13 C12 H12A 108.8
C11 C12 H12A 108.8
C13 C12 H12B 108.8
C11 C12 H12B 108.8
H12A C12 H12B 107.7
C14 C13 C12 108.67(10)
C14 C13 H13A 110.0
C12 C13 H13A 110.0
C14 C13 H13B 110.0
C12 C13 H13B 110.0
H13A C13 H13B 108.3
C13 C14 C15 113.52(10)
C13 C14 H14A 108.9
C15 C14 H14A 108.9
C13 C14 H14B 108.9
C15 C14 H14B 108.9
H14A C14 H14B 107.7
C19 C15 C18 110.72(10)
C19 C15 C14 111.08(10)
C18 C15 C14 108.99(10)
C19 C15 N1 111.66(9)
C18 C15 N1 106.22(9)
C14 C15 N1 108.00(9)
C11 C16 H16A 109.5
C11 C16 H16B 109.5
H16A C16 H16B 109.5
C11 C16 H16C 109.5
H16A C16 H16C 109.5
H16B C16 H16C 109.5
C11 C17 H17A 109.5
C11 C17 H17B 109.5
H17A C17 H17B 109.5
C11 C17 H17C 109.5
H17A C17 H17C 109.5
H17B C17 H17C 109.5
C15 C18 H18A 109.5
C15 C18 H18B 109.5
H18A C18 H18B 109.5
C15 C18 H18C 109.5
H18A C18 H18C 109.5
H18B C18 H18C 109.5
C15 C19 H19A 109.5
C15 C19 H19B 109.5
H19A C19 H19B 109.5
C15 C19 H19C 109.5
H19A C19 H19C 109.5
H19B C19 H19C 109.5
C22 C21 B1 174.28(13)
C21 C22 C23 176.52(13)
C24 C23 C22 122.25(13)
C24 C23 C25 121.90(13)
C22 C23 C25 115.85(12)
C23 C24 H24A 120.0
C23 C24 H24B 120.0
H24A C24 H24B 120.0
C23 C25 H25A 109.5
C23 C25 H25B 109.5
H25A C25 H25B 109.5
C23 C25 H25C 109.5
H25A C25 H25C 109.5
H25B C25 H25C 109.5
C36 C31 C32 112.53(11)
C36 C31 B1 127.20(10)
C32 C31 B1 120.21(10)
F32 C32 C33 115.07(11)
F32 C32 C31 119.75(11)
C33 C32 C31 125.17(11)
F33 C33 C34 119.65(11)
F33 C33 C32 120.91(12)
C34 C33 C32 119.44(11)
F34 C34 C35 120.73(12)
F34 C34 C33 120.80(12)
C35 C34 C33 118.47(11)
F35 C35 C34 119.50(11)
F35 C35 C36 120.65(11)
C34 C35 C36 119.85(11)
F36 C36 C35 114.53(11)
F36 C36 C31 120.92(10)
C35 C36 C31 124.55(11)
C46 C41 C42 112.97(11)
C46 C41 B1 127.50(10)
C42 C41 B1 119.52(10)
F42 C42 C43 115.49(11)
F42 C42 C41 119.85(11)
C43 C42 C41 124.66(11)
F43 C43 C44 119.97(11)
F43 C43 C42 120.44(12)
C44 C43 C42 119.56(12)
F44 C44 C43 120.51(12)
F44 C44 C45 120.73(12)
C43 C44 C45 118.69(11)
F45 C45 C44 119.64(11)
F45 C45 C46 120.53(12)
C44 C45 C46 119.81(12)
F46 C46 C45 115.08(11)
F46 C46 C41 120.65(11)
C45 C46 C41 124.24(11)

loop_
_geom_bond_atom_site_label_1
_geom_bond_atom_site_label_2
_geom_bond_distance
N1 C1 1.5299(14)
N1 C11 1.5599(15)
N1 C15 1.5623(15)
N1 H1 0.902(15)
B1 C21 1.5954(18)
B1 C3 1.6505(17)
B1 C41 1.6636(17)
B1 C31 1.6730(17)
C1 C2 1.5183(16)
C1 H1A 0.99
C1 H1B 0.99
C2 C3 1.5413(16)
C2 H2A 0.99
C2 H2B 0.99
C3 H3A 0.99
C3 H3B 0.99
C11 C17 1.5319(17)
C11 C16 1.5326(17)
C11 C12 1.5339(17)
C12 C13 1.5213(18)
C12 H12A 0.99
C12 H12B 0.99
C13 C14 1.5211(18)
C13 H13A 0.99
C13 H13B 0.99
C14 C15 1.5307(16)
C14 H14A 0.99
C14 H14B 0.99
C15 C19 1.5263(17)
C15 C18 1.5290(17)
C16 H16A 0.98
C16 H16B 0.98
C16 H16C 0.98
C17 H17A 0.98
C17 H17B 0.98
C17 H17C 0.98
C18 H18A 0.98
C18 H18B 0.98
C18 H18C 0.98
C19 H19A 0.98
C19 H19B 0.98
C19 H19C 0.98
C21 C22 1.2085(18)
C22 C23 1.4430(18)
C23 C24 1.3326(19)
C23 C25 1.507(2)
C24 H24A 0.95
C24 H24B 0.95
C25 H25A 0.98
C25 H25B 0.98
C25 H25C 0.98
C31 C36 1.3899(17)
C31 C32 1.3931(17)
C32 F32 1.3619(14)
C32 C33 1.3815(17)
C33 F33 1.3452(14)
C33 C34 1.3797(18)
C34 F34 1.3410(14)
C34 C35 1.3767(18)
C35 F35 1.3460(14)
C35 C36 1.3886(17)
C36 F36 1.3536(14)
C41 C46 1.3929(17)
C41 C42 1.3947(17)
C42 F42 1.3536(14)
C42 C43 1.3833(17)
C43 F43 1.3500(15)
C43 C44 1.3773(19)
C44 F44 1.3463(14)
C44 C45 1.3781(19)
C45 F45 1.3479(14)
C45 C46 1.3873(17)
C46 F46 1.3539(14)

loop_
_geom_hbond_atom_site_label_D
_geom_hbond_atom_site_label_H
_geom_hbond_atom_site_label_A
_geom_hbond_site_symmetry_A
_geom_hbond_distance_DH
_geom_hbond_distance_HA
_geom_hbond_distance_DA
_geom_hbond_angle_DHA
N1 H1 F32 4_665 0.902(15) 2.531(15) 3.3629(13) 153.6(12)

loop_
_geom_torsion_atom_site_label_1
_geom_torsion_atom_site_label_2
_geom_torsion_atom_site_label_3
_geom_torsion_atom_site_label_4
_geom_torsion
C11 N1 C1 C2 110.31(11)
C15 N1 C1 C2 -112.09(11)
N1 C1 C2 C3 175.90(10)
C1 C2 C3 B1 72.96(13)
C21 B1 C3 C2 49.49(13)
C41 B1 C3 C2 -75.76(13)
C31 B1 C3 C2 167.65(10)
C1 N1 C11 C17 58.54(12)
C15 N1 C11 C17 -76.72(12)
C1 N1 C11 C16 -62.24(12)
C15 N1 C11 C16 162.49(10)
C1 N1 C11 C12 -178.73(9)
C15 N1 C11 C12 46.01(13)
C17 C11 C12 C13 71.81(13)
C16 C11 C12 C13 -166.37(11)
N1 C11 C12 C13 -51.83(13)
C11 C12 C13 C14 60.64(14)
C12 C13 C14 C15 -61.54(14)
C13 C14 C15 C19 -69.36(13)
C13 C14 C15 C18 168.39(10)
C13 C14 C15 N1 53.40(13)
C1 N1 C15 C19 -59.39(12)
C11 N1 C15 C19 75.62(13)
C1 N1 C15 C18 61.40(12)
C11 N1 C15 C18 -163.59(10)
C1 N1 C15 C14 178.20(9)
C11 N1 C15 C14 -46.79(13)
C21 B1 C31 C36 124.27(13)
C3 B1 C31 C36 5.25(17)
C41 B1 C31 C36 -115.13(12)
C21 B1 C31 C32 -58.86(14)
C3 B1 C31 C32 -177.87(11)
C41 B1 C31 C32 61.75(13)
C36 C31 C32 F32 179.15(10)
B1 C31 C32 F32 1.84(17)
C36 C31 C32 C33 0.03(18)
B1 C31 C32 C33 -177.28(12)
F32 C32 C33 F33 0.38(18)
C31 C32 C33 F33 179.54(12)
F32 C32 C33 C34 -178.70(11)
C31 C32 C33 C34 0.5(2)
F33 C33 C34 F34 0.1(2)
C32 C33 C34 F34 179.15(12)
F33 C33 C34 C35 -179.45(12)
C32 C33 C34 C35 -0.4(2)
F34 C34 C35 F35 0.33(19)
C33 C34 C35 F35 179.84(11)
F34 C34 C35 C36 -179.71(11)
C33 C34 C35 C36 -0.21(19)
F35 C35 C36 F36 0.41(17)
C34 C35 C36 F36 -179.54(11)
F35 C35 C36 C31 -179.30(11)
C34 C35 C36 C31 0.7(2)
C32 C31 C36 F36 179.67(10)
B1 C31 C36 F36 -3.25(18)
C32 C31 C36 C35 -0.64(18)
B1 C31 C36 C35 176.45(11)
C21 B1 C41 C46 -12.23(17)
C3 B1 C41 C46 109.91(13)
C31 B1 C41 C46 -128.11(12)
C21 B1 C41 C42 167.82(10)
C3 B1 C41 C42 -70.04(13)
C31 B1 C41 C42 51.94(13)
C46 C41 C42 F42 -177.30(10)
B1 C41 C42 F42 2.65(16)
C46 C41 C42 C43 2.43(17)
B1 C41 C42 C43 -177.61(11)
F42 C42 C43 F43 -0.29(16)
C41 C42 C43 F43 179.97(11)
F42 C42 C43 C44 177.99(11)
C41 C42 C43 C44 -1.76(19)
F43 C43 C44 F44 0.61(18)
C42 C43 C44 F44 -177.67(11)
F43 C43 C44 C45 177.60(11)
C42 C43 C44 C45 -0.68(18)
F44 C44 C45 F45 0.53(18)
C43 C44 C45 F45 -176.45(11)
F44 C44 C45 C46 179.14(11)
C43 C44 C45 C46 2.16(18)
F45 C45 C46 F46 -0.91(17)
C44 C45 C46 F46 -179.51(11)
F45 C45 C46 C41 177.20(11)
C44 C45 C46 C41 -1.40(19)
C42 C41 C46 F46 177.17(10)
B1 C41 C46 F46 -2.78(18)
C42 C41 C46 C45 -0.84(17)
B1 C41 C46 C45 179.21(11)
